data_2230523
loop_
_publ_author_name
'Duan, Zhong-Yu'
'Ma, Guo-Li'
'Yang, Li-Ping'

_publ_section_title
;
 4-Methoxy-3-(4-nitrobenzyloxy)benzaldehyde
;
_journal_coeditor_code WN2430
_journal_issue 6
_journal_name_full 'Acta Crystallographica Section E'
_journal_page_first o1377
_journal_paper_doi 10.1107/S1600536811016618
_journal_volume 67
_journal_year 2011
_chemical_formula_iupac 'C15 H13 N O5'
_chemical_formula_moiety 'C15 H13 N O5'
_chemical_formula_sum 'C15 H13 N O5'
_chemical_formula_weight 287.26
_chemical_name_systematic
;
4-Methoxy-3-(4-nitrobenzyloxy)benzaldehyde
;
_space_group_IT_number 14
_symmetry_cell_setting monoclinic
_symmetry_space_group_name_Hall '-P 2ybc'
_symmetry_space_group_name_H-M 'P 1 21/c 1'
_atom_sites_solution_hydrogens geom
_atom_sites_solution_primary direct
_atom_sites_solution_secondary difmap
_audit_creation_method SHELXL-97
_cell_angle_alpha 90.00
_cell_angle_beta 98.28(3)
_cell_angle_gamma 90.00
_cell_formula_units_Z 4
_cell_length_a 6.8530(10)
_cell_length_b 11.994(2)
_cell_length_c 16.405(3)
_cell_measurement_reflns_used 3519
_cell_measurement_temperature 294(2)
_cell_measurement_theta_max 26.15
_cell_measurement_theta_min 2.26
_cell_volume 1334.4(4)
_computing_cell_refinement 'SAINT (Bruker, 1999)'
_computing_data_collection 'SMART (Bruker, 1999)'
_computing_data_reduction 'SAINT (Bruker, 1999)'
_computing_molecular_graphics 'SHELXTL (Sheldrick, 2008)'
_computing_publication_material 'SHELXTL (Sheldrick, 2008)'
_computing_structure_refinement 'SHELXL97 (Sheldrick, 2008)'
_computing_structure_solution 'SHELXS97 (Sheldrick, 2008)'
_diffrn_ambient_temperature 294(2)
_diffrn_measured_fraction_theta_full 0.997
_diffrn_measured_fraction_theta_max 0.997
_diffrn_measurement_device_type 'Bruker SMART APEX CCD area-detector'
_diffrn_measurement_method '\f and \w'
_diffrn_radiation_monochromator graphite
_diffrn_radiation_source 'fine-focus sealed tube'
_diffrn_radiation_type MoK\a
_diffrn_radiation_wavelength 0.71073
_diffrn_reflns_av_R_equivalents 0.0472
_diffrn_reflns_av_sigmaI/netI 0.0459
_diffrn_reflns_limit_h_max 9
_diffrn_reflns_limit_h_min -8
_diffrn_reflns_limit_k_max 15
_diffrn_reflns_limit_k_min -14
_diffrn_reflns_limit_l_max 21
_diffrn_reflns_limit_l_min -19
_diffrn_reflns_number 10078
_diffrn_reflns_theta_full 27.88
_diffrn_reflns_theta_max 27.88
_diffrn_reflns_theta_min 2.11
_diffrn_standards_number 0
_exptl_absorpt_coefficient_mu 0.109
_exptl_absorpt_correction_T_max 0.988
_exptl_absorpt_correction_T_min 0.932
_exptl_absorpt_correction_type multi-scan
_exptl_absorpt_process_details '(SADABS; Sheldrick, 1996)'
_exptl_crystal_colour pale-yellow
_exptl_crystal_density_diffrn 1.430
_exptl_crystal_density_method 'not measured'
_exptl_crystal_description block
_exptl_crystal_F_000 600
_exptl_crystal_size_max 0.22
_exptl_crystal_size_mid 0.16
_exptl_crystal_size_min 0.11
_refine_diff_density_max 0.262
_refine_diff_density_min -0.214
_refine_ls_extinction_method none
_refine_ls_goodness_of_fit_ref 1.115
_refine_ls_hydrogen_treatment constr
_refine_ls_matrix_type full
_refine_ls_number_parameters 191
_refine_ls_number_reflns 3161
_refine_ls_number_restraints 0
_refine_ls_restrained_S_all 1.115
_refine_ls_R_factor_all 0.0786
_refine_ls_R_factor_gt 0.0567
_refine_ls_shift/su_max 0.000
_refine_ls_shift/su_mean 0.000
_refine_ls_structure_factor_coef Fsqd
_refine_ls_weighting_details 'calc w=1/[\s^2^(Fo^2^)+(0.0561P)^2^+0.2245P] where P=(Fo^2^+2Fc^2^)/3'
_refine_ls_weighting_scheme calc
_refine_ls_wR_factor_gt 0.1214
_refine_ls_wR_factor_ref 0.1332
_reflns_number_gt 2441
_reflns_number_total 3161
_reflns_threshold_expression I>2\s(I)
_cod_data_source_file wn2430.cif
_cod_data_source_block I
_cod_original_sg_symbol_H-M 'P 21/c'
_cod_database_code 2230523
_cod_database_fobs_code 2230523

loop_
_symmetry_equiv_pos_as_xyz
'x, y, z'
'-x, y+1/2, -z+1/2'
'-x, -y, -z'
'x, -y-1/2, z-1/2'

loop_
_atom_site_type_symbol
_atom_site_label
_atom_site_fract_x
_atom_site_fract_y
_atom_site_fract_z
_atom_site_U_iso_or_equiv
_atom_site_adp_type
_atom_site_calc_flag
_atom_site_refinement_flags
_atom_site_occupancy
_atom_site_symmetry_multiplicity
_atom_site_disorder_assembly
_atom_site_disorder_group
N N1 0.3564(2) -0.20291(14) 0.78771(10) 0.0282(4) Uani d . 1 1 . .
O O1 0.23378(17) 0.07084(9) 0.45431(7) 0.0228(3) Uani d . 1 1 . .
O O2 0.27616(18) 0.28142(10) 0.46497(8) 0.0261(3) Uani d . 1 1 . .
O O3 0.1082(2) -0.00461(10) 0.13474(9) 0.0356(4) Uani d . 1 1 . .
O O4 0.3643(2) -0.13342(13) 0.84335(9) 0.0419(4) Uani d . 1 1 . .
O O5 0.3704(2) -0.30380(11) 0.79970(9) 0.0387(4) Uani d . 1 1 . .
C C1 0.1427(2) 0.14338(14) 0.23296(11) 0.0216(4) Uani d . 1 1 . .
C C2 0.1670(2) 0.07594(14) 0.30415(11) 0.0204(4) Uani d . 1 1 . .
H H2 0.1562 -0.0012 0.2995 0.024 Uiso calc R 1 1 . .
C C3 0.2070(2) 0.12507(14) 0.38043(11) 0.0199(4) Uani d . 1 1 . .
C C4 0.2282(2) 0.24204(14) 0.38720(11) 0.0214(4) Uani d . 1 1 . .
C C5 0.2003(3) 0.30806(14) 0.31727(12) 0.0241(4) Uani d . 1 1 . .
H H5A 0.2104 0.3852 0.3218 0.029 Uiso calc R 1 1 . .
C C6 0.1573(2) 0.25824(14) 0.24028(11) 0.0237(4) Uani d . 1 1 . .
H H6 0.1380 0.3024 0.1932 0.028 Uiso calc R 1 1 . .
C C7 0.1090(3) 0.09431(15) 0.15046(12) 0.0274(4) Uani d . 1 1 . .
H H7 0.0862 0.1432 0.1061 0.033 Uiso calc R 1 1 . .
C C8 0.3346(3) 0.39608(15) 0.47346(13) 0.0326(5) Uani d . 1 1 . .
H H8A 0.4333 0.4111 0.4389 0.049 Uiso calc R 1 1 . .
H H8B 0.3874 0.4110 0.5298 0.049 Uiso calc R 1 1 . .
H H8C 0.2221 0.4430 0.4573 0.049 Uiso calc R 1 1 . .
C C9 0.2195(2) -0.04779(13) 0.45450(11) 0.0196(4) Uani d . 1 1 . .
H H9A 0.3148 -0.0800 0.4229 0.024 Uiso calc R 1 1 . .
H H9B 0.0886 -0.0709 0.4298 0.024 Uiso calc R 1 1 . .
C C10 0.2599(2) -0.08656(13) 0.54244(10) 0.0174(3) Uani d . 1 1 . .
C C11 0.2435(2) -0.19985(14) 0.55914(11) 0.0221(4) Uani d . 1 1 . .
H H11 0.2101 -0.2496 0.5159 0.027 Uiso calc R 1 1 . .
C C12 0.2765(2) -0.23909(14) 0.63929(12) 0.0226(4) Uani d . 1 1 . .
H H12 0.2654 -0.3146 0.6505 0.027 Uiso calc R 1 1 . .
C C13 0.3264(2) -0.16299(14) 0.70222(11) 0.0209(4) Uani d . 1 1 . .
C C14 0.3467(2) -0.05042(14) 0.68780(11) 0.0210(4) Uani d . 1 1 . .
H H14 0.3820 -0.0011 0.7312 0.025 Uiso calc R 1 1 . .
C C15 0.3131(2) -0.01262(14) 0.60716(11) 0.0198(4) Uani d . 1 1 . .
H H15 0.3263 0.0629 0.5962 0.024 Uiso calc R 1 1 . .

loop_
_atom_site_aniso_label
_atom_site_aniso_U_11
_atom_site_aniso_U_22
_atom_site_aniso_U_33
_atom_site_aniso_U_12
_atom_site_aniso_U_13
_atom_site_aniso_U_23
N1 0.0235(7) 0.0388(9) 0.0219(9) -0.0008(7) 0.0020(6) 0.0092(7)
O1 0.0325(7) 0.0192(6) 0.0165(7) 0.0005(5) 0.0032(5) 0.0041(5)
O2 0.0361(7) 0.0228(7) 0.0194(7) -0.0045(5) 0.0035(5) -0.0001(5)
O3 0.0508(9) 0.0282(7) 0.0270(8) -0.0017(6) 0.0027(7) -0.0002(6)
O4 0.0527(9) 0.0535(9) 0.0186(8) 0.0001(7) 0.0021(7) -0.0008(7)
O5 0.0439(8) 0.0390(8) 0.0325(9) 0.0001(6) 0.0031(6) 0.0191(7)
C1 0.0198(8) 0.0251(9) 0.0200(9) -0.0004(7) 0.0036(7) 0.0021(7)
C2 0.0184(8) 0.0222(8) 0.0205(9) -0.0006(6) 0.0027(7) 0.0027(7)
C3 0.0184(8) 0.0226(9) 0.0194(9) 0.0013(6) 0.0048(7) 0.0059(7)
C4 0.0190(8) 0.0246(9) 0.0213(9) -0.0002(6) 0.0051(7) 0.0005(7)
C5 0.0269(9) 0.0210(8) 0.0247(10) 0.0006(7) 0.0044(7) 0.0041(7)
C6 0.0239(8) 0.0253(9) 0.0221(10) 0.0025(7) 0.0045(7) 0.0081(7)
C7 0.0303(10) 0.0307(10) 0.0211(10) 0.0016(8) 0.0037(7) 0.0060(8)
C8 0.0448(11) 0.0232(9) 0.0286(11) -0.0065(8) 0.0007(9) -0.0028(8)
C9 0.0209(8) 0.0189(8) 0.0194(9) 0.0004(6) 0.0039(6) 0.0016(7)
C10 0.0153(7) 0.0218(8) 0.0159(9) 0.0011(6) 0.0047(6) 0.0025(7)
C11 0.0235(8) 0.0218(8) 0.0212(10) -0.0009(7) 0.0037(7) -0.0004(7)
C12 0.0222(8) 0.0194(8) 0.0264(10) 0.0004(6) 0.0037(7) 0.0051(7)
C13 0.0174(8) 0.0281(9) 0.0173(9) 0.0029(7) 0.0031(6) 0.0066(7)
C14 0.0194(8) 0.0245(9) 0.0186(9) 0.0017(7) 0.0013(7) -0.0013(7)
C15 0.0186(8) 0.0193(8) 0.0218(9) 0.0010(6) 0.0041(7) 0.0018(7)

loop_
_atom_type_symbol
_atom_type_description
_atom_type_scat_dispersion_real
_atom_type_scat_dispersion_imag
_atom_type_scat_source
C C 0.0033 0.0016 'International Tables Vol C Tables 4.2.6.8 and 6.1.1.4'
H H 0.0000 0.0000 'International Tables Vol C Tables 4.2.6.8 and 6.1.1.4'
N N 0.0061 0.0033 'International Tables Vol C Tables 4.2.6.8 and 6.1.1.4'
O O 0.0106 0.0060 'International Tables Vol C Tables 4.2.6.8 and 6.1.1.4'

loop_
_geom_angle_atom_site_label_1
_geom_angle_atom_site_label_2
_geom_angle_atom_site_label_3
_geom_angle_site_symmetry_1
_geom_angle_site_symmetry_3
_geom_angle
_geom_angle_publ_flag
O5 N1 O4 . . 123.67(17) ?
O5 N1 C13 . . 118.13(16) ?
O4 N1 C13 . . 118.20(15) ?
C3 O1 C9 . . 118.49(13) ?
C4 O2 C8 . . 116.89(14) ?
C6 C1 C2 . . 120.00(16) ?
C6 C1 C7 . . 118.69(16) ?
C2 C1 C7 . . 121.27(16) ?
C3 C2 C1 . . 119.48(16) ?
C3 C2 H2 . . 120.3 ?
C1 C2 H2 . . 120.3 ?
O1 C3 C2 . . 126.01(15) ?
O1 C3 C4 . . 113.84(15) ?
C2 C3 C4 . . 120.13(16) ?
O2 C4 C5 . . 124.50(16) ?
O2 C4 C3 . . 115.35(15) ?
C5 C4 C3 . . 120.15(17) ?
C4 C5 C6 . . 119.54(16) ?
C4 C5 H5A . . 120.2 ?
C6 C5 H5A . . 120.2 ?
C1 C6 C5 . . 120.64(16) ?
C1 C6 H6 . . 119.7 ?
C5 C6 H6 . . 119.7 ?
O3 C7 C1 . . 125.79(17) ?
O3 C7 H7 . . 117.1 ?
C1 C7 H7 . . 117.1 ?
O2 C8 H8A . . 109.5 ?
O2 C8 H8B . . 109.5 ?
H8A C8 H8B . . 109.5 ?
O2 C8 H8C . . 109.5 ?
H8A C8 H8C . . 109.5 ?
H8B C8 H8C . . 109.5 ?
O1 C9 C10 . . 107.92(13) ?
O1 C9 H9A . . 110.1 ?
C10 C9 H9A . . 110.1 ?
O1 C9 H9B . . 110.1 ?
C10 C9 H9B . . 110.1 ?
H9A C9 H9B . . 108.4 ?
C15 C10 C11 . . 119.41(16) ?
C15 C10 C9 . . 121.81(15) ?
C11 C10 C9 . . 118.78(15) ?
C12 C11 C10 . . 120.76(16) ?
C12 C11 H11 . . 119.6 ?
C10 C11 H11 . . 119.6 ?
C13 C12 C11 . . 118.26(16) ?
C13 C12 H12 . . 120.9 ?
C11 C12 H12 . . 120.9 ?
C14 C13 C12 . . 122.49(16) ?
C14 C13 N1 . . 118.61(16) ?
C12 C13 N1 . . 118.90(16) ?
C13 C14 C15 . . 118.45(16) ?
C13 C14 H14 . . 120.8 ?
C15 C14 H14 . . 120.8 ?
C14 C15 C10 . . 120.61(15) ?
C14 C15 H15 . . 119.7 ?
C10 C15 H15 . . 119.7 ?

loop_
_geom_bond_atom_site_label_1
_geom_bond_atom_site_label_2
_geom_bond_site_symmetry_2
_geom_bond_distance
_geom_bond_publ_flag
N1 O5 . 1.228(2) ?
N1 O4 . 1.232(2) ?
N1 C13 . 1.468(2) ?
O1 C3 . 1.365(2) ?
O1 C9 . 1.4262(19) ?
O2 C4 . 1.356(2) ?
O2 C8 . 1.433(2) ?
O3 C7 . 1.214(2) ?
C1 C6 . 1.385(2) ?
C1 C2 . 1.411(2) ?
C1 C7 . 1.463(3) ?
C2 C3 . 1.374(2) ?
C2 H2 . 0.9300 ?
C3 C4 . 1.413(2) ?
C4 C5 . 1.384(2) ?
C5 C6 . 1.390(3) ?
C5 H5A . 0.9300 ?
C6 H6 . 0.9300 ?
C7 H7 . 0.9300 ?
C8 H8A . 0.9600 ?
C8 H8B . 0.9600 ?
C8 H8C . 0.9600 ?
C9 C10 . 1.503(2) ?
C9 H9A . 0.9700 ?
C9 H9B . 0.9700 ?
C10 C15 . 1.391(2) ?
C10 C11 . 1.394(2) ?
C11 C12 . 1.384(2) ?
C11 H11 . 0.9300 ?
C12 C13 . 1.383(3) ?
C12 H12 . 0.9300 ?
C13 C14 . 1.381(2) ?
C14 C15 . 1.386(2) ?
C14 H14 . 0.9300 ?
C15 H15 . 0.9300 ?

loop_
_geom_hbond_atom_site_label_D
_geom_hbond_atom_site_label_H
_geom_hbond_atom_site_label_A
_geom_hbond_site_symmetry_A
_geom_hbond_distance_DH
_geom_hbond_distance_HA
_geom_hbond_distance_DA
_geom_hbond_angle_DHA
_geom_hbond_publ_flag
C12 H12 O3 4_556 0.93 2.42 3.280(2) 154 yes
C9 H9A O5 4_555 0.97 2.53 3.383(2) 147 yes
C8 H8B O4 2_656 0.96 2.55 3.410(3) 150 yes

loop_
_cod_related_entry_id
_cod_related_entry_database
_cod_related_entry_code
1 ChemSpider 487489
